data_4316641
loop_
_publ_author_name
'Antonio J. Mota'
'Antonio Rodr\'iguez-Di\'eguez'
'M. \'Angeles Palacios'
'Juan M. Herrera'
'Dominique Luneau'
'Enrique Colacio'

_publ_contact_author_address
;
Departamento de Qu\'imica Inorg\'anica, Facultad de Ciencias,
c/ Severo Ochoa s/n, 18071 Granada, Spain
;
_publ_contact_author_email antonio5@ugr.es
_publ_contact_author_fax '34 958 248526'
_publ_contact_author_name 'Antonio Rodr\'iquez-Di\'eguez'
_publ_contact_author_phone '34 958 243236'
_publ_section_title
;
 Theoretical and Experimental Study of the Effectiveness of the
 5-Pyrimidyl-tetrazolate Bridging Ligand in Mediating Magnetic Exchange
 Interactions
;
_journal_name_full 'Inorganic Chemistry'
_journal_page_first 8986
_journal_page_last 8996
_journal_paper_doi 10.1021/ic101322s
_journal_volume 49
_journal_year 2010
_chemical_formula_sum 'C24 H40 N20 Ni2 S2'
_chemical_formula_weight 790.30
_chemical_name_systematic
;
 ?
;
_space_group_IT_number 9
_symmetry_cell_setting monoclinic
_symmetry_space_group_name_Hall 'C -2yc'
_symmetry_space_group_name_H-M 'C 1 c 1'
_atom_sites_solution_hydrogens geom
_atom_sites_solution_primary direct
_atom_sites_solution_secondary difmap
_audit_creation_method SHELXL-97
_cell_angle_alpha 90.00
_cell_angle_beta 113.552(15)
_cell_angle_gamma 90.00
_cell_formula_units_Z 4
_cell_length_a 23.008(4)
_cell_length_b 9.016(5)
_cell_length_c 17.759(5)
_cell_measurement_reflns_used 5710
_cell_measurement_temperature 100(2)
_cell_measurement_theta_max 23.37
_cell_measurement_theta_min 2.46
_cell_volume 3377(2)
_computing_cell_refinement 'Bruker smart'
_computing_data_collection 'Bruker smart'
_computing_data_reduction 'Bruker smart'
_computing_molecular_graphics 'Bruker SHELXTL'
_computing_publication_material 'SHELXL-97 (Sheldrick, 1997)'
_computing_structure_refinement 'SHELXL-97 (Sheldrick, 1997)'
_computing_structure_solution 'SHELXL-97 (Sheldrick, 1990)'
_diffrn_ambient_temperature 100(2)
_diffrn_measured_fraction_theta_full 0.999
_diffrn_measured_fraction_theta_max 0.999
_diffrn_measurement_device_type 'Bruker Axs APEX automatic diffractometer'
_diffrn_measurement_method 'phi and omega scans'
_diffrn_radiation_monochromator graphite
_diffrn_radiation_source 'fine-focus sealed tube'
_diffrn_radiation_type MoK\a
_diffrn_radiation_wavelength 0.71069
_diffrn_reflns_av_R_equivalents 0.0000
_diffrn_reflns_av_sigmaI/netI 0.0532
_diffrn_reflns_limit_h_max 27
_diffrn_reflns_limit_h_min -28
_diffrn_reflns_limit_k_max 11
_diffrn_reflns_limit_k_min 0
_diffrn_reflns_limit_l_max 22
_diffrn_reflns_limit_l_min -22
_diffrn_reflns_number 6121
_diffrn_reflns_theta_full 26.38
_diffrn_reflns_theta_max 26.38
_diffrn_reflns_theta_min 1.93
_exptl_absorpt_coefficient_mu 1.291
_exptl_absorpt_correction_T_max 1.000
_exptl_absorpt_correction_T_min 0.918
_exptl_absorpt_correction_type empirical
_exptl_absorpt_process_details Empirical
_exptl_crystal_colour blue-purple
_exptl_crystal_density_diffrn 1.554
_exptl_crystal_density_method 'not measured'
_exptl_crystal_description prismatic
_exptl_crystal_F_000 1648
_exptl_crystal_size_max 0.18
_exptl_crystal_size_mid 0.12
_exptl_crystal_size_min 0.12
_refine_diff_density_max 0.345
_refine_diff_density_min -0.393
_refine_diff_density_rms 0.072
_refine_ls_abs_structure_details 'Flack H D (1983), Acta Cryst. A39, 876-881'
_refine_ls_abs_structure_Flack -0.017(12)
_refine_ls_extinction_method none
_refine_ls_goodness_of_fit_ref 0.697
_refine_ls_hydrogen_treatment mixed
_refine_ls_matrix_type full
_refine_ls_number_parameters 441
_refine_ls_number_reflns 6121
_refine_ls_number_restraints 2
_refine_ls_restrained_S_all 0.697
_refine_ls_R_factor_all 0.0443
_refine_ls_R_factor_gt 0.0340
_refine_ls_shift/su_max 0.184
_refine_ls_shift/su_mean 0.000
_refine_ls_structure_factor_coef Fsqd
_refine_ls_weighting_details 'calc w=1/[\s^2^(Fo^2^)+(0.0492P)^2^+28.6661P] where P=(Fo^2^+2Fc^2^)/3'
_refine_ls_weighting_scheme calc
_refine_ls_wR_factor_gt 0.0736
_refine_ls_wR_factor_ref 0.0816
_reflns_number_gt 5423
_reflns_number_total 6121
_reflns_threshold_expression >2sigma(I)
_cod_data_source_file ic101322s_si_001_1.cif
_cod_data_source_block compound4
_cod_depositor_comments
;
The following automatic conversions were performed:

'_exptl_absorpt_correction_type' value 'Empirical' changed to
'empirical' according to the built-in table from CIF Core dictionary
named 'cif_core.dic' version 2.4.1 from 2010-06-29.

Automatic conversion script
Id: cif_fix_values 1646 2011-03-28 12:23:43Z adriana 
;
_cod_database_code 4316641

loop_
_symmetry_equiv_pos_as_xyz
'x, y, z'
'x, -y, z+1/2'
'x+1/2, y+1/2, z'
'x+1/2, -y+1/2, z+1/2'

loop_
_atom_site_label
_atom_site_type_symbol
_atom_site_fract_x
_atom_site_fract_y
_atom_site_fract_z
_atom_site_U_iso_or_equiv
_atom_site_adp_type
_atom_site_occupancy
_atom_site_symmetry_multiplicity
_atom_site_calc_flag
_atom_site_refinement_flags
_atom_site_disorder_assembly
_atom_site_disorder_group
Ni1 Ni 1.40572(2) 0.72597(5) 1.04010(3) 0.00889(11) Uani 1 1 d . . .
Ni2 Ni 1.65660(2) 1.02764(5) 1.06715(3) 0.01019(11) Uani 1 1 d . . .
N1A N 1.48354(14) 0.8646(3) 1.06132(18) 0.0096(6) Uani 1 1 d . . .
N1B N 1.23286(15) 0.5618(3) 1.03498(19) 0.0116(7) Uani 1 1 d . . .
N1C N 1.41339(16) 0.7590(4) 1.1595(2) 0.0132(7) Uani 1 1 d . . .
H1C1 H 1.4152 0.8575 1.1684 0.016 Uiso 1 1 calc R . .
H1C2 H 1.3772 0.7265 1.1619 0.016 Uiso 1 1 calc R . .
N1D N 1.67041(15) 0.7987(4) 1.0801(2) 0.0149(7) Uani 1 1 d . . .
H1D1 H 1.6418 0.7615 1.0978 0.018 Uiso 1 1 calc R . .
H1D2 H 1.6616 0.7603 1.0299 0.018 Uiso 1 1 calc R . .
N2A N 1.54564(15) 0.8536(4) 1.07831(19) 0.0115(7) Uani 1 1 d . . .
N2B N 1.29240(15) 0.6104(4) 1.0708(2) 0.0133(7) Uani 1 1 d . . .
N3A N 1.56694(16) 0.9881(3) 1.07353(19) 0.0117(7) Uani 1 1 d . . .
N3B N 1.31490(15) 0.6250(3) 1.01292(19) 0.0112(7) Uani 1 1 d . . .
N4A N 1.52004(15) 1.0898(3) 1.0539(2) 0.0123(7) Uani 1 1 d . . .
N4B N 1.27077(15) 0.5859(4) 0.9386(2) 0.0135(7) Uani 1 1 d . . .
N5C N 1.45504(16) 0.5223(4) 1.0653(2) 0.0117(7) Uani 1 1 d . . .
N5D N 1.70818(16) 1.0625(4) 1.1944(2) 0.0142(7) Uani 1 1 d . . .
N7 N 1.14468(16) 0.4710(4) 0.8199(2) 0.0173(8) Uani 1 1 d . . .
N7A N 1.36220(15) 0.9459(4) 1.0122(2) 0.0122(7) Uani 1 1 d . . .
N7B N 1.11552(15) 0.4930(4) 0.9339(2) 0.0110(7) Uani 1 1 d . . .
N9C N 1.38549(17) 0.7119(4) 0.9147(2) 0.0134(7) Uani 1 1 d . . .
H9C1 H 1.3483 0.6636 0.8909 0.016 Uiso 1 1 calc R . .
H9C2 H 1.3790 0.8050 0.8947 0.016 Uiso 1 1 calc R . .
N9D N 1.62932(17) 1.2489(4) 1.0397(2) 0.0157(8) Uani 1 1 d . . .
H9D1 H 1.6297 1.2683 0.9902 0.019 Uiso 1 1 calc R . .
H9D2 H 1.5887 1.2559 1.0340 0.019 Uiso 1 1 calc R . .
N11A N 1.38912(16) 1.2010(4) 1.0071(2) 0.0171(8) Uani 1 1 d . . .
C2C C 1.4668(2) 0.6908(5) 1.2292(2) 0.0195(9) Uani 1 1 d . . .
H2C1 H 1.4605 0.7055 1.2795 0.023 Uiso 1 1 calc R . .
H2C2 H 1.5061 0.7391 1.2354 0.023 Uiso 1 1 calc R . .
C2D C 1.73384(19) 0.7446(5) 1.1358(2) 0.0174(9) Uani 1 1 d . . .
H2D1 H 1.7654 0.7786 1.1164 0.021 Uiso 1 1 calc R . .
H2D2 H 1.7342 0.6370 1.1360 0.021 Uiso 1 1 calc R . .
C3C C 1.4716(2) 0.5262(5) 1.2151(2) 0.0194(9) Uani 1 1 d . . .
H3C1 H 1.4296 0.4825 1.1969 0.023 Uiso 1 1 calc R . .
H3C2 H 1.4980 0.4799 1.2668 0.023 Uiso 1 1 calc R . .
C3D C 1.7502(2) 0.8014(5) 1.2224(2) 0.0187(9) Uani 1 1 d . . .
H3D1 H 1.7149 0.7808 1.2375 0.022 Uiso 1 1 calc R . .
H3D2 H 1.7866 0.7469 1.2598 0.022 Uiso 1 1 calc R . .
C4C C 1.4991(2) 0.4931(5) 1.1520(3) 0.0204(9) Uani 1 1 d . . .
H4C1 H 1.5369 0.5526 1.1647 0.025 Uiso 1 1 calc R . .
H4C2 H 1.5117 0.3896 1.1570 0.025 Uiso 1 1 calc R . .
C4D C 1.7649(2) 0.9656(5) 1.2332(3) 0.0185(9) Uani 1 1 d . . .
H4D1 H 1.7845 0.9878 1.2915 0.022 Uiso 1 1 calc R . .
H4D2 H 1.7953 0.9891 1.2098 0.022 Uiso 1 1 calc R . .
C5A C 1.46923(18) 1.0103(4) 1.0466(2) 0.0115(8) Uani 1 1 d . . .
C5B C 1.22109(17) 0.5481(4) 0.9546(2) 0.0100(8) Uani 1 1 d . . .
C6A C 1.40331(19) 1.0589(4) 1.0214(2) 0.0122(8) Uani 1 1 d . . .
C6B C 1.15696(18) 0.5005(4) 0.8978(2) 0.0111(8) Uani 1 1 d . . .
C6C C 1.4901(2) 0.4876(5) 1.0128(3) 0.0171(9) Uani 1 1 d . . .
H6C1 H 1.5093 0.3903 1.0277 0.021 Uiso 1 1 calc R . .
H6C2 H 1.5241 0.5591 1.0244 0.021 Uiso 1 1 calc R . .
C6D C 1.7286(2) 1.2164(4) 1.2219(3) 0.0201(9) Uani 1 1 d . . .
H6D1 H 1.7647 1.2403 1.2091 0.024 Uiso 1 1 calc R . .
H6D2 H 1.7426 1.2206 1.2812 0.024 Uiso 1 1 calc R . .
C7C C 1.4498(2) 0.4893(5) 0.9214(3) 0.0217(10) Uani 1 1 d . . .
H7C1 H 1.4732 0.4412 0.8933 0.026 Uiso 1 1 calc R . .
H7C2 H 1.4119 0.4312 0.9109 0.026 Uiso 1 1 calc R . .
C7D C 1.6777(2) 1.3344(5) 1.1838(3) 0.0224(10) Uani 1 1 d . . .
H7D1 H 1.6387 1.3010 1.1870 0.027 Uiso 1 1 calc R . .
H7D2 H 1.6908 1.4247 1.2158 0.027 Uiso 1 1 calc R . .
C8A C 1.3007(2) 0.9813(5) 0.9842(3) 0.0158(9) Uani 1 1 d . . .
H8A H 1.2709 0.9072 0.9772 0.019 Uiso 1 1 calc R . .
C8B C 1.0555(2) 0.4565(5) 0.8851(3) 0.0170(9) Uani 1 1 d . . .
H8B H 1.0251 0.4530 0.9073 0.020 Uiso 1 1 calc R . .
C8C C 1.4304(2) 0.6412(5) 0.8852(2) 0.0171(9) Uani 1 1 d . . .
H8C1 H 1.4678 0.7030 0.8998 0.020 Uiso 1 1 calc R . .
H8C2 H 1.4109 0.6336 0.8258 0.020 Uiso 1 1 calc R . .
C8D C 1.6648(2) 1.3688(4) 1.0955(3) 0.0192(9) Uani 1 1 d . . .
H8D1 H 1.6406 1.4602 1.0796 0.023 Uiso 1 1 calc R . .
H8D2 H 1.7047 1.3839 1.0902 0.023 Uiso 1 1 calc R . .
C9A C 1.2809(2) 1.1259(5) 0.9655(3) 0.0204(9) Uani 1 1 d . . .
H9A H 1.2381 1.1510 0.9449 0.024 Uiso 1 1 calc R . .
C9B C 1.0380(2) 0.4243(5) 0.8034(2) 0.0187(9) Uani 1 1 d . . .
H9B H 0.9965 0.3985 0.7699 0.022 Uiso 1 1 calc R . .
C10A C 1.3268(2) 1.2313(5) 0.9787(3) 0.0228(10) Uani 1 1 d . . .
H10A H 1.3142 1.3297 0.9672 0.027 Uiso 1 1 calc R . .
C10B C 1.0844(2) 0.4317(5) 0.7734(3) 0.0212(9) Uani 1 1 d . . .
H10B H 1.0738 0.4086 0.7184 0.025 Uiso 1 1 calc R . .
S1 S 1.13890(5) -0.13653(12) 0.85346(7) 0.0242(3) Uani 1 1 d . . .
N1 N 1.1129(2) 0.1269(5) 0.9178(3) 0.0357(10) Uani 1 1 d . . .
C1 C 1.1232(2) 0.0183(5) 0.8911(3) 0.0223(10) Uani 1 1 d . . .
S2 S 1.37586(6) 1.04920(14) 0.82005(8) 0.0325(3) Uani 1 1 d . . .
N2 N 1.37923(19) 0.8856(5) 0.6866(2) 0.0305(10) Uani 1 1 d . . .
C2 C 1.3759(2) 0.9522(6) 0.7414(3) 0.0275(11) Uani 1 1 d . . .
H5C1 H 1.4261(18) 0.447(4) 1.054(2) 0.000(10) Uiso 1 1 d . . .
H5D1 H 1.682(2) 1.038(5) 1.216(3) 0.016(13) Uiso 1 1 d . . .

loop_
_atom_site_aniso_label
_atom_site_aniso_U_11
_atom_site_aniso_U_22
_atom_site_aniso_U_33
_atom_site_aniso_U_23
_atom_site_aniso_U_13
_atom_site_aniso_U_12
Ni1 0.0065(2) 0.0085(2) 0.0115(2) 0.0000(2) 0.00342(18) -0.0007(2)
Ni2 0.0071(2) 0.0110(2) 0.0125(2) 0.0000(2) 0.0040(2) -0.0012(2)
N1A 0.0037(15) 0.0135(16) 0.0110(16) 0.0010(12) 0.0022(13) 0.0007(13)
N1B 0.0088(16) 0.0092(16) 0.0152(16) 0.0005(13) 0.0032(13) -0.0001(13)
N1C 0.0111(17) 0.0138(17) 0.0165(18) 0.0015(13) 0.0075(15) -0.0004(14)
N1D 0.0107(18) 0.0174(18) 0.0169(18) -0.0023(14) 0.0060(15) 0.0001(14)
N2A 0.0094(16) 0.0127(17) 0.0126(16) -0.0002(13) 0.0047(13) -0.0024(13)
N2B 0.0098(18) 0.0139(17) 0.0176(18) 0.0010(14) 0.0069(15) -0.0004(14)
N3A 0.0117(16) 0.0104(16) 0.0127(17) 0.0024(13) 0.0046(14) 0.0018(13)
N3B 0.0106(17) 0.0117(16) 0.0130(16) 0.0001(13) 0.0065(14) -0.0020(13)
N4A 0.0113(17) 0.0103(17) 0.0158(17) 0.0012(14) 0.0058(14) 0.0025(14)
N4B 0.0115(17) 0.0129(17) 0.0145(16) -0.0017(13) 0.0037(14) -0.0005(14)
N5C 0.0084(16) 0.0095(17) 0.0162(17) -0.0017(13) 0.0039(14) -0.0029(14)
N5D 0.0118(18) 0.0159(18) 0.0144(17) -0.0002(13) 0.0047(15) -0.0031(15)
N7 0.0126(19) 0.024(2) 0.0151(17) 0.0002(14) 0.0049(15) -0.0004(15)
N7A 0.0107(17) 0.0101(17) 0.0142(17) -0.0001(13) 0.0032(14) 0.0011(13)
N7B 0.0068(16) 0.0115(16) 0.0143(17) -0.0018(13) 0.0037(13) -0.0036(14)
N9C 0.0125(18) 0.0114(17) 0.0155(18) 0.0005(13) 0.0047(15) -0.0011(14)
N9D 0.0139(18) 0.0137(18) 0.0196(18) -0.0003(14) 0.0069(15) -0.0026(15)
N11A 0.0111(18) 0.0109(17) 0.0285(19) -0.0009(14) 0.0072(15) 0.0005(14)
C2C 0.017(2) 0.024(2) 0.013(2) -0.0010(17) 0.0016(17) -0.0010(18)
C2D 0.013(2) 0.016(2) 0.022(2) -0.0008(17) 0.0058(18) 0.0026(17)
C3C 0.021(2) 0.019(2) 0.015(2) 0.0066(17) 0.0029(18) 0.0000(18)
C3D 0.014(2) 0.018(2) 0.018(2) 0.0047(17) 0.0012(17) 0.0030(17)
C4C 0.017(2) 0.019(2) 0.018(2) 0.0026(17) -0.0010(18) 0.0060(18)
C4D 0.014(2) 0.024(2) 0.014(2) 0.0035(17) 0.0020(17) 0.0021(18)
C5A 0.0101(19) 0.0121(19) 0.0124(18) -0.0003(15) 0.0046(16) -0.0026(16)
C5B 0.0057(18) 0.0102(19) 0.0142(19) 0.0011(15) 0.0040(16) 0.0028(15)
C6A 0.011(2) 0.0089(19) 0.017(2) -0.0026(15) 0.0051(18) -0.0034(17)
C6B 0.011(2) 0.0071(18) 0.0129(18) 0.0014(14) 0.0025(16) -0.0003(15)
C6C 0.018(2) 0.011(2) 0.025(2) 0.0024(16) 0.0120(19) 0.0056(17)
C6D 0.022(2) 0.015(2) 0.018(2) -0.0046(17) 0.0034(18) -0.0027(18)
C7C 0.027(2) 0.020(2) 0.023(2) -0.0051(18) 0.016(2) 0.0007(19)
C7D 0.030(3) 0.010(2) 0.026(2) -0.0022(17) 0.010(2) -0.0007(19)
C8A 0.012(2) 0.015(2) 0.023(2) 0.0013(17) 0.0097(18) -0.0005(17)
C8B 0.011(2) 0.018(2) 0.023(2) 0.0004(17) 0.0071(18) -0.0019(17)
C8C 0.021(2) 0.018(2) 0.018(2) -0.0014(16) 0.0135(18) 0.0002(18)
C8D 0.018(2) 0.010(2) 0.029(2) 0.0013(17) 0.009(2) -0.0016(17)
C9A 0.011(2) 0.019(2) 0.030(2) 0.0036(18) 0.0063(18) 0.0024(17)
C9B 0.011(2) 0.025(2) 0.016(2) 0.0018(17) 0.0023(17) 0.0001(18)
C10A 0.019(2) 0.012(2) 0.036(3) 0.0016(18) 0.009(2) 0.0040(18)
C10B 0.018(2) 0.026(2) 0.013(2) 0.0012(17) -0.0001(18) 0.0012(19)
S1 0.0225(6) 0.0200(6) 0.0257(6) 0.0004(4) 0.0049(5) 0.0021(5)
N1 0.030(2) 0.029(2) 0.039(3) -0.0044(19) 0.004(2) 0.0053(19)
C1 0.012(2) 0.024(3) 0.023(2) 0.0042(19) -0.0021(18) -0.0051(19)
S2 0.0383(7) 0.0311(7) 0.0346(7) 0.0125(5) 0.0214(6) 0.0068(6)
N2 0.026(2) 0.041(3) 0.021(2) 0.0035(18) 0.0059(18) -0.010(2)
C2 0.013(2) 0.034(3) 0.030(3) 0.019(2) 0.002(2) -0.003(2)

loop_
_atom_type_symbol
_atom_type_description
_atom_type_scat_dispersion_real
_atom_type_scat_dispersion_imag
_atom_type_scat_source
C C 0.0033 0.0016 'International Tables Vol C Tables 4.2.6.8 and 6.1.1.4'
H H 0.0000 0.0000 'International Tables Vol C Tables 4.2.6.8 and 6.1.1.4'
N N 0.0061 0.0033 'International Tables Vol C Tables 4.2.6.8 and 6.1.1.4'
Ni Ni 0.3393 1.1124 'International Tables Vol C Tables 4.2.6.8 and 6.1.1.4'
S S 0.1246 0.1234 'International Tables Vol C Tables 4.2.6.8 and 6.1.1.4'

loop_
_geom_angle_atom_site_label_1
_geom_angle_atom_site_label_2
_geom_angle_atom_site_label_3
_geom_angle
_geom_angle_site_symmetry_1
_geom_angle_site_symmetry_3
_geom_angle_publ_flag
N9C Ni1 N1C 171.33(14) . . ?
N9C Ni1 N1A 92.20(13) . . ?
N1C Ni1 N1A 90.74(13) . . ?
N9C Ni1 N5C 92.60(13) . . ?
N1C Ni1 N5C 95.09(13) . . ?
N1A Ni1 N5C 97.64(13) . . ?
N9C Ni1 N3B 87.28(13) . . ?
N1C Ni1 N3B 88.19(13) . . ?
N1A Ni1 N3B 168.27(12) . . ?
N5C Ni1 N3B 94.09(13) . . ?
N9C Ni1 N7A 85.81(13) . . ?
N1C Ni1 N7A 86.88(13) . . ?
N1A Ni1 N7A 77.30(12) . . ?
N5C Ni1 N7A 174.62(13) . . ?
N3B Ni1 N7A 90.98(12) . . ?
N1B Ni2 N9D 90.13(13) 3 . ?
N1B Ni2 N1D 93.96(13) 3 . ?
N9D Ni2 N1D 171.17(14) . . ?
N1B Ni2 N5D 95.56(14) 3 . ?
N9D Ni2 N5D 95.47(14) . . ?
N1D Ni2 N5D 91.93(13) . . ?
N1B Ni2 N3A 168.13(12) 3 . ?
N9D Ni2 N3A 88.02(13) . . ?
N1D Ni2 N3A 86.38(13) . . ?
N5D Ni2 N3A 96.29(13) . . ?
N1B Ni2 N7B 76.75(12) 3 3 ?
N9D Ni2 N7B 85.66(13) . 3 ?
N1D Ni2 N7B 87.66(13) . 3 ?
N5D Ni2 N7B 172.25(13) . 3 ?
N3A Ni2 N7B 91.41(12) . 3 ?
N2A N1A C5A 105.7(3) . . ?
N2A N1A Ni1 139.0(3) . . ?
C5A N1A Ni1 114.9(2) . . ?
N2B N1B C5B 105.6(3) . . ?
N2B N1B Ni2 137.6(3) . 3_445 ?
C5B N1B Ni2 116.4(2) . 3_445 ?
C2C N1C Ni1 119.7(3) . . ?
C2C N1C H1C1 107.4 . . ?
Ni1 N1C H1C1 107.4 . . ?
C2C N1C H1C2 107.4 . . ?
Ni1 N1C H1C2 107.4 . . ?
H1C1 N1C H1C2 106.9 . . ?
C2D N1D Ni2 117.7(3) . . ?
C2D N1D H1D1 107.9 . . ?
Ni2 N1D H1D1 107.9 . . ?
C2D N1D H1D2 107.9 . . ?
Ni2 N1D H1D2 107.9 . . ?
H1D1 N1D H1D2 107.2 . . ?
N3A N2A N1A 107.8(3) . . ?
N3B N2B N1B 107.9(3) . . ?
N2A N3A N4A 111.1(3) . . ?
N2A N3A Ni2 123.1(2) . . ?
N4A N3A Ni2 124.1(2) . . ?
N2B N3B N4B 110.9(3) . . ?
N2B N3B Ni1 120.8(2) . . ?
N4B N3B Ni1 127.8(2) . . ?
C5A N4A N3A 103.9(3) . . ?
C5B N4B N3B 103.5(3) . . ?
C4C N5C C6C 107.2(3) . . ?
C4C N5C Ni1 117.4(3) . . ?
C6C N5C Ni1 115.4(2) . . ?
C4C N5C H5C1 103(2) . . ?
C6C N5C H5C1 104(2) . . ?
Ni1 N5C H5C1 108(2) . . ?
C6D N5D C4D 107.0(3) . . ?
C6D N5D Ni2 117.4(3) . . ?
C4D N5D Ni2 114.9(3) . . ?
C6D N5D H5D1 106(3) . . ?
C4D N5D H5D1 106(3) . . ?
Ni2 N5D H5D1 105(3) . . ?
C6B N7 C10B 115.6(4) . . ?
C8A N7A C6A 116.7(3) . . ?
C8A N7A Ni1 128.4(3) . . ?
C6A N7A Ni1 114.8(3) . . ?
C8B N7B C6B 116.5(3) . . ?
C8B N7B Ni2 128.2(3) . 3_445 ?
C6B N7B Ni2 115.1(3) . 3_445 ?
C8C N9C Ni1 121.0(3) . . ?
C8C N9C H9C1 107.1 . . ?
Ni1 N9C H9C1 107.1 . . ?
C8C N9C H9C2 107.1 . . ?
Ni1 N9C H9C2 107.1 . . ?
H9C1 N9C H9C2 106.8 . . ?
C8D N9D Ni2 120.7(3) . . ?
C8D N9D H9D1 107.2 . . ?
Ni2 N9D H9D1 107.2 . . ?
C8D N9D H9D2 107.2 . . ?
Ni2 N9D H9D2 107.2 . . ?
H9D1 N9D H9D2 106.8 . . ?
C6A N11A C10A 114.5(4) . . ?
N1C C2C C3C 111.0(3) . . ?
N1C C2C H2C1 109.4 . . ?
C3C C2C H2C1 109.4 . . ?
N1C C2C H2C2 109.4 . . ?
C3C C2C H2C2 109.4 . . ?
H2C1 C2C H2C2 108.0 . . ?
N1D C2D C3D 110.1(3) . . ?
N1D C2D H2D1 109.6 . . ?
C3D C2D H2D1 109.6 . . ?
N1D C2D H2D2 109.6 . . ?
C3D C2D H2D2 109.6 . . ?
H2D1 C2D H2D2 108.1 . . ?
C2C C3C C4C 113.1(4) . . ?
C2C C3C H3C1 109.0 . . ?
C4C C3C H3C1 109.0 . . ?
C2C C3C H3C2 109.0 . . ?
C4C C3C H3C2 109.0 . . ?
H3C1 C3C H3C2 107.8 . . ?
C4D C3D C2D 114.3(3) . . ?
C4D C3D H3D1 108.7 . . ?
C2D C3D H3D1 108.7 . . ?
C4D C3D H3D2 108.7 . . ?
C2D C3D H3D2 108.7 . . ?
H3D1 C3D H3D2 107.6 . . ?
N5C C4C C3C 114.5(4) . . ?
N5C C4C H4C1 108.6 . . ?
C3C C4C H4C1 108.6 . . ?
N5C C4C H4C2 108.6 . . ?
C3C C4C H4C2 108.6 . . ?
H4C1 C4C H4C2 107.6 . . ?
N5D C4D C3D 113.9(3) . . ?
N5D C4D H4D1 108.8 . . ?
C3D C4D H4D1 108.8 . . ?
N5D C4D H4D2 108.8 . . ?
C3D C4D H4D2 108.8 . . ?
H4D1 C4D H4D2 107.7 . . ?
N4A C5A N1A 111.5(3) . . ?
N4A C5A C6A 129.0(3) . . ?
N1A C5A C6A 119.4(3) . . ?
N4B C5B N1B 112.2(3) . . ?
N4B C5B C6B 129.6(3) . . ?
N1B C5B C6B 118.2(3) . . ?
N11A C6A N7A 126.8(4) . . ?
N11A C6A C5A 119.6(3) . . ?
N7A C6A C5A 113.5(3) . . ?
N7 C6B N7B 126.2(4) . . ?
N7 C6B C5B 120.6(4) . . ?
N7B C6B C5B 113.1(3) . . ?
N5C C6C C7C 114.6(3) . . ?
N5C C6C H6C1 108.6 . . ?
C7C C6C H6C1 108.6 . . ?
N5C C6C H6C2 108.6 . . ?
C7C C6C H6C2 108.6 . . ?
H6C1 C6C H6C2 107.6 . . ?
N5D C6D C7D 114.8(3) . . ?
N5D C6D H6D1 108.6 . . ?
C7D C6D H6D1 108.6 . . ?
N5D C6D H6D2 108.6 . . ?
C7D C6D H6D2 108.6 . . ?
H6D1 C6D H6D2 107.5 . . ?
C8C C7C C6C 114.6(4) . . ?
C8C C7C H7C1 108.6 . . ?
C6C C7C H7C1 108.6 . . ?
C8C C7C H7C2 108.6 . . ?
C6C C7C H7C2 108.6 . . ?
H7C1 C7C H7C2 107.6 . . ?
C8D C7D C6D 113.8(4) . . ?
C8D C7D H7D1 108.8 . . ?
C6D C7D H7D1 108.8 . . ?
C8D C7D H7D2 108.8 . . ?
C6D C7D H7D2 108.8 . . ?
H7D1 C7D H7D2 107.7 . . ?
N7A C8A C9A 121.0(4) . . ?
N7A C8A H8A 119.5 . . ?
C9A C8A H8A 119.5 . . ?
N7B C8B C9B 121.5(4) . . ?
N7B C8B H8B 119.2 . . ?
C9B C8B H8B 119.2 . . ?
N9C C8C C7C 111.9(3) . . ?
N9C C8C H8C1 109.2 . . ?
C7C C8C H8C1 109.2 . . ?
N9C C8C H8C2 109.2 . . ?
C7C C8C H8C2 109.2 . . ?
H8C1 C8C H8C2 107.9 . . ?
N9D C8D C7D 112.0(3) . . ?
N9D C8D H8D1 109.2 . . ?
C7D C8D H8D1 109.2 . . ?
N9D C8D H8D2 109.2 . . ?
C7D C8D H8D2 109.2 . . ?
H8D1 C8D H8D2 107.9 . . ?
C10A C9A C8A 117.2(4) . . ?
C10A C9A H9A 121.4 . . ?
C8A C9A H9A 121.4 . . ?
C10B C9B C8B 117.1(4) . . ?
C10B C9B H9B 121.5 . . ?
C8B C9B H9B 121.5 . . ?
N11A C10A C9A 123.9(4) . . ?
N11A C10A H10A 118.1 . . ?
C9A C10A H10A 118.1 . . ?
N7 C10B C9B 122.9(4) . . ?
N7 C10B H10B 118.5 . . ?
C9B C10B H10B 118.5 . . ?
N1 C1 S1 179.3(5) . . ?
N2 C2 S2 176.4(4) . . ?

loop_
_geom_bond_atom_site_label_1
_geom_bond_atom_site_label_2
_geom_bond_distance
_geom_bond_site_symmetry_2
_geom_bond_publ_flag
Ni1 N9C 2.090(4) . ?
Ni1 N1C 2.078(3) . ?
Ni1 N1A 2.091(3) . ?
Ni1 N5C 2.111(3) . ?
Ni1 N3B 2.150(3) . ?
Ni1 N7A 2.187(3) . ?
Ni2 N1B 2.074(3) 3 ?
Ni2 N9D 2.089(4) . ?
Ni2 N1D 2.087(4) . ?
Ni2 N5D 2.114(3) . ?
Ni2 N3A 2.140(3) . ?
Ni2 N7B 2.192(3) 3 ?
N1A N2A 1.341(4) . ?
N1A C5A 1.354(5) . ?
N1B N2B 1.333(5) . ?
N1B C5B 1.348(5) . ?
N1B Ni2 2.074(3) 3_445 ?
N1C C2C 1.485(5) . ?
N1C H1C1 0.9000 . ?
N1C H1C2 0.9000 . ?
N1D C2D 1.481(5) . ?
N1D H1D1 0.9000 . ?
N1D H1D2 0.9000 . ?
N2A N3A 1.323(5) . ?
N2B N3B 1.330(4) . ?
N3A N4A 1.351(5) . ?
N3B N4B 1.351(4) . ?
N4A C5A 1.332(5) . ?
N4B C5B 1.328(5) . ?
N5C C4C 1.489(5) . ?
N5C C6C 1.491(5) . ?
N5C H5C1 0.91(4) . ?
N5D C6D 1.484(5) . ?
N5D C4D 1.490(5) . ?
N5D H5D1 0.86(5) . ?
N7 C6B 1.323(5) . ?
N7 C10B 1.347(5) . ?
N7A C8A 1.338(5) . ?
N7A C6A 1.355(5) . ?
N7B C8B 1.345(5) . ?
N7B C6B 1.346(5) . ?
N7B Ni2 2.192(3) 3_445 ?
N9C C8C 1.476(5) . ?
N9C H9C1 0.9000 . ?
N9C H9C2 0.9000 . ?
N9D C8D 1.473(5) . ?
N9D H9D1 0.9000 . ?
N9D H9D2 0.9000 . ?
N11A C6A 1.321(5) . ?
N11A C10A 1.344(5) . ?
C2C C3C 1.516(6) . ?
C2C H2C1 0.9700 . ?
C2C H2C2 0.9700 . ?
C2D C3D 1.518(6) . ?
C2D H2D1 0.9700 . ?
C2D H2D2 0.9700 . ?
C3C C4C 1.522(6) . ?
C3C H3C1 0.9700 . ?
C3C H3C2 0.9700 . ?
C3D C4D 1.514(6) . ?
C3D H3D1 0.9700 . ?
C3D H3D2 0.9700 . ?
C4C H4C1 0.9700 . ?
C4C H4C2 0.9700 . ?
C4D H4D1 0.9700 . ?
C4D H4D2 0.9700 . ?
C5A C6A 1.467(6) . ?
C5B C6B 1.480(5) . ?
C6C C7C 1.514(6) . ?
C6C H6C1 0.9700 . ?
C6C H6C2 0.9700 . ?
C6D C7D 1.526(6) . ?
C6D H6D1 0.9700 . ?
C6D H6D2 0.9700 . ?
C7C C8C 1.503(6) . ?
C7C H7C1 0.9700 . ?
C7C H7C2 0.9700 . ?
C7D C8D 1.507(6) . ?
C7D H7D1 0.9700 . ?
C7D H7D2 0.9700 . ?
C8A C9A 1.377(6) . ?
C8A H8A 0.9300 . ?
C8B C9B 1.373(6) . ?
C8B H8B 0.9300 . ?
C8C H8C1 0.9700 . ?
C8C H8C2 0.9700 . ?
C8D H8D1 0.9700 . ?
C8D H8D2 0.9700 . ?
C9A C10A 1.371(6) . ?
C9A H9A 0.9300 . ?
C9B C10B 1.374(6) . ?
C9B H9B 0.9300 . ?
C10A H10A 0.9300 . ?
C10B H10B 0.9300 . ?
S1 C1 1.649(5) . ?
N1 C1 1.153(6) . ?
S2 C2 1.649(6) . ?
N2 C2 1.171(7) . ?
